data_7247983
loop_
_publ_author_name
'Amani, Vahid'
'Esmaeili, Maryam'
'Norouzi, Fataneh'
'Khavasi, Hamid Reza'

_publ_section_title
;
 A strategy for obtaining isostructurality despite structural diversity in
 coordination compounds
;
_journal_issue 4
_journal_name_full CrystEngComm
_journal_page_first 543
_journal_page_last 556
_journal_paper_doi 10.1039/D3CE01106B
_journal_volume 26
_journal_year 2024
_chemical_formula_sum 'C20 H18 Hg2 I6 N8 O4'
_chemical_formula_weight 1597.00
_space_group_IT_number 2
_space_group_name_Hall '-P 1'
_space_group_name_H-M_alt 'P -1'
_symmetry_cell_setting triclinic
_symmetry_space_group_name_H-M 'P -1'
_atom_sites_solution_hydrogens geom
_atom_sites_solution_primary direct
_atom_sites_solution_secondary difmap
_audit_block_doi 10.5517/ccdc.csd.cc1345m1
_audit_creation_method SHELXL-97
_audit_update_record
;
2014-07-29 deposited with the CCDC.	2024-01-03 downloaded from the CCDC.
;
_cell_angle_alpha 98.279(12)
_cell_angle_beta 100.092(12)
_cell_angle_gamma 108.027(11)
_cell_formula_units_Z 1
_cell_length_a 8.0015(12)
_cell_length_b 9.2079(13)
_cell_length_c 12.4641(18)
_cell_measurement_reflns_used 8842
_cell_measurement_temperature 298(2)
_cell_measurement_theta_max 29.16
_cell_measurement_theta_min 2.38
_cell_volume 840.2(2)
_computing_cell_refinement 'X-Area 1.31 (Stoe & Cie GmbH, 2005)'
_computing_data_collection 'X-Area 1.31 (Stoe & Cie GmbH, 2005)'
_computing_data_reduction 'X-Area 1.31 (Stoe & Cie GmbH, 2005)'
_computing_molecular_graphics 'ORTEP-3 for Windows (Farrugia, 1997)'
_computing_publication_material 'WinGX (Farrugia, 1999)'
_computing_structure_refinement 'SHELXL-97 (Sheldrick, 1997)'
_computing_structure_solution 'SHELXS-97 (Sheldrick, 1990)'
_diffrn_ambient_temperature 298(2)
_diffrn_detector_area_resol_mean '0.15 mm'
_diffrn_measured_fraction_theta_full 0.987
_diffrn_measured_fraction_theta_max 0.987
_diffrn_measurement_device_type 'STOE IPDS II'
_diffrn_measurement_method 'rotation method'
_diffrn_radiation_monochromator graphite
_diffrn_radiation_source 'fine-focus sealed tube'
_diffrn_radiation_type MoK\a
_diffrn_radiation_wavelength 0.71073
_diffrn_reflns_av_R_equivalents 0.0860
_diffrn_reflns_av_sigmaI/netI 0.0843
_diffrn_reflns_limit_h_max 10
_diffrn_reflns_limit_h_min -10
_diffrn_reflns_limit_k_max 12
_diffrn_reflns_limit_k_min -12
_diffrn_reflns_limit_l_max 17
_diffrn_reflns_limit_l_min -17
_diffrn_reflns_number 8842
_diffrn_reflns_theta_full 29.16
_diffrn_reflns_theta_max 29.16
_diffrn_reflns_theta_min 2.38
_diffrn_standards_number 0
_exptl_absorpt_coefficient_mu 14.676
_exptl_absorpt_correction_T_max 0.0764
_exptl_absorpt_correction_T_min 0.0125
_exptl_absorpt_correction_type numerical
_exptl_absorpt_process_details 'shape of crystal determined optically'
_exptl_crystal_colour Yellow
_exptl_crystal_density_diffrn 3.156
_exptl_crystal_density_method 'not measured'
_exptl_crystal_description Block
_exptl_crystal_F_000 704
_exptl_crystal_size_max 0.50
_exptl_crystal_size_mid 0.48
_exptl_crystal_size_min 0.46
_refine_diff_density_max 1.254
_refine_diff_density_min -1.305
_refine_diff_density_rms 0.325
_refine_ls_extinction_coef 0.0082(8)
_refine_ls_extinction_expression Fc^*^=kFc[1+0.001xFc^2^\l^3^/sin(2\q)]^-1/4^
_refine_ls_extinction_method SHELXL
_refine_ls_goodness_of_fit_ref 0.926
_refine_ls_hydrogen_treatment constr
_refine_ls_matrix_type full
_refine_ls_number_parameters 182
_refine_ls_number_reflns 4470
_refine_ls_number_restraints 0
_refine_ls_restrained_S_all 0.926
_refine_ls_R_factor_all 0.0857
_refine_ls_R_factor_gt 0.0627
_refine_ls_shift/su_max 0.004
_refine_ls_shift/su_mean 0.000
_refine_ls_structure_factor_coef Fsqd
_refine_ls_weighting_details 'calc w=1/[\s^2^(Fo^2^)+(0.1063P)^2^+0.0000P] where P=(Fo^2^+2Fc^2^)/3'
_refine_ls_weighting_scheme calc
_refine_ls_wR_factor_gt 0.1611
_refine_ls_wR_factor_ref 0.1713
_reflns_number_gt 2980
_reflns_number_total 4470
_reflns_threshold_expression >2sigma(I)
_cod_data_source_file d3ce01106b2.cif
_cod_data_source_block d:\determination\solution\d123\khd123-abs
_cod_depositor_comments
;
The following automatic conversions were performed:

data item '_symmetry_cell_setting' value 'Triclinic' was changed to
'triclinic' in accordance with the
/home/data/users/saulius/crontab/automatic-downloads/rss-feeds/RSC/lib/dictionaries/cif_core.dic
dictionary named 'cif_core.dic' version 2.4.2 last updated on
2011-04-26.

Automatic conversion script
Id: cif_fix_values 8170 2020-07-09 18:12:32Z antanas 

 Adding full bibliography for 7247973--7247983.cif.
;
_cod_original_sg_symbol_H-M P-1
_cod_database_code 7247983

loop_
_symmetry_equiv_pos_as_xyz
'x, y, z'
'-x, -y, -z'

loop_
_atom_site_label
_atom_site_type_symbol
_atom_site_fract_x
_atom_site_fract_y
_atom_site_fract_z
_atom_site_U_iso_or_equiv
_atom_site_adp_type
_atom_site_occupancy
_atom_site_symmetry_multiplicity
_atom_site_calc_flag
_atom_site_refinement_flags
_atom_site_disorder_assembly
_atom_site_disorder_group
C1 C 0.7270(17) 0.8142(14) 0.3059(10) 0.047(3) Uani 1 1 d . . .
H1 H 0.7820 0.8297 0.3808 0.057 Uiso 1 1 calc R . .
C2 C 0.7941(19) 0.9228(14) 0.2473(10) 0.052(3) Uani 1 1 d . . .
H2 H 0.8919 1.0120 0.2840 0.062 Uiso 1 1 calc R . .
C3 C 0.5791(18) 0.7793(13) 0.0926(9) 0.046(3) Uani 1 1 d . . .
H3 H 0.5215 0.7657 0.0184 0.055 Uiso 1 1 calc R . .
C4 C 0.5094(16) 0.6660(12) 0.1511(8) 0.040(2) Uani 1 1 d . . .
C5 C 0.3429(18) 0.5282(14) 0.0982(9) 0.047(3) Uani 1 1 d . . .
C6 C 0.1037(18) 0.8305(13) 0.0694(10) 0.048(3) Uani 1 1 d . . .
C7 C 0.2487(19) 0.9555(14) 0.1442(11) 0.054(3) Uani 1 1 d . . .
H7 H 0.3137 1.0403 0.1183 0.065 Uiso 1 1 calc R . .
C8 C 0.2922(18) 0.9503(15) 0.2546(11) 0.055(3) Uani 1 1 d . . .
H8 H 0.3859 1.0319 0.3042 0.066 Uiso 1 1 calc R . .
C9 C 0.1932(16) 0.8195(14) 0.2924(10) 0.046(2) Uani 1 1 d . . .
C10 C 0.0598(16) 0.7022(13) 0.2194(10) 0.047(3) Uani 1 1 d . . .
H10 H -0.0044 0.6153 0.2436 0.057 Uiso 1 1 calc R . .
N1 N 0.5830(14) 0.6847(10) 0.2586(7) 0.0406(19) Uani 1 1 d . . .
N2 N 0.7241(16) 0.9065(12) 0.1375(9) 0.053(2) Uani 1 1 d . . .
N3 N 0.0174(13) 0.7092(11) 0.1101(8) 0.045(2) Uani 1 1 d . . .
H3A H -0.0687 0.6321 0.0651 0.054 Uiso 1 1 calc R . .
N4 N 0.0525(17) 0.8286(14) -0.0384(9) 0.059(3) Uani 1 1 d . . .
H4B H -0.0349 0.7500 -0.0809 0.071 Uiso 1 1 calc R . .
H4A H 0.1069 0.9058 -0.0656 0.071 Uiso 1 1 calc R . .
O1 O 0.2893(14) 0.4221(12) 0.1488(8) 0.067(3) Uani 1 1 d . . .
O2 O 0.2687(15) 0.5284(12) 0.0002(8) 0.072(3) Uani 1 1 d . . .
I1 I 0.24507(13) 0.80563(11) 0.46032(7) 0.0607(3) Uani 1 1 d . . .
I2 I 0.71336(11) 0.30713(9) 0.25572(7) 0.0513(2) Uani 1 1 d . . .
I3 I 0.22632(11) 0.34113(11) 0.42900(7) 0.0567(3) Uani 1 1 d . . .
Hg1 Hg 0.49750(7) 0.44446(6) 0.33219(4) 0.0543(2) Uani 1 1 d . . .

loop_
_atom_site_aniso_label
_atom_site_aniso_U_11
_atom_site_aniso_U_22
_atom_site_aniso_U_33
_atom_site_aniso_U_23
_atom_site_aniso_U_13
_atom_site_aniso_U_12
C1 0.056(7) 0.035(6) 0.043(5) 0.011(4) 0.006(5) 0.009(5)
C2 0.059(7) 0.034(6) 0.049(6) 0.006(5) 0.006(5) 0.002(5)
C3 0.062(7) 0.030(5) 0.039(5) 0.010(4) 0.009(5) 0.008(5)
C4 0.055(6) 0.026(5) 0.039(5) 0.003(4) 0.013(5) 0.018(5)
C5 0.061(7) 0.037(6) 0.043(5) 0.011(4) 0.015(5) 0.014(5)
C6 0.057(7) 0.027(5) 0.057(6) 0.006(4) 0.019(5) 0.007(5)
C7 0.062(8) 0.032(6) 0.061(7) 0.015(5) 0.019(6) 0.000(5)
C8 0.050(7) 0.037(6) 0.055(7) 0.004(5) 0.004(5) -0.010(5)
C9 0.043(6) 0.038(6) 0.049(6) 0.011(5) 0.008(5) 0.003(4)
C10 0.048(6) 0.026(5) 0.062(7) 0.015(5) 0.021(5) -0.001(4)
N1 0.052(5) 0.031(4) 0.037(4) 0.008(3) 0.011(4) 0.011(4)
N2 0.063(7) 0.032(5) 0.056(6) 0.008(4) 0.013(5) 0.005(4)
N3 0.043(5) 0.034(5) 0.049(5) 0.007(4) 0.010(4) 0.002(4)
N4 0.071(7) 0.046(6) 0.055(6) 0.015(5) 0.015(5) 0.012(5)
O1 0.053(5) 0.067(6) 0.054(5) 0.026(4) -0.006(4) -0.013(5)
O2 0.076(7) 0.058(6) 0.045(4) 0.016(4) -0.013(4) -0.016(5)
I1 0.0622(5) 0.0583(5) 0.0508(4) 0.0156(4) 0.0089(4) 0.0061(4)
I2 0.0532(5) 0.0414(4) 0.0597(5) 0.0134(3) 0.0208(4) 0.0113(3)
I3 0.0462(4) 0.0605(5) 0.0492(4) 0.0099(3) 0.0145(3) -0.0025(3)
Hg1 0.0587(3) 0.0579(3) 0.0531(3) 0.0222(2) 0.0229(2) 0.0195(2)

loop_
_atom_type_symbol
_atom_type_description
_atom_type_scat_dispersion_real
_atom_type_scat_dispersion_imag
_atom_type_scat_source
C C 0.0033 0.0016 'International Tables Vol C Tables 4.2.6.8 and 6.1.1.4'
H H 0.0000 0.0000 'International Tables Vol C Tables 4.2.6.8 and 6.1.1.4'
N N 0.0061 0.0033 'International Tables Vol C Tables 4.2.6.8 and 6.1.1.4'
O O 0.0106 0.0060 'International Tables Vol C Tables 4.2.6.8 and 6.1.1.4'
I I -0.4742 1.8119 'International Tables Vol C Tables 4.2.6.8 and 6.1.1.4'
Hg Hg -2.3894 9.2266 'International Tables Vol C Tables 4.2.6.8 and 6.1.1.4'

loop_
_citation_id
_citation_doi
_citation_year
1 10.1021/acs.cgd.9b01385 2020

loop_
_geom_angle_atom_site_label_1
_geom_angle_atom_site_label_2
_geom_angle_atom_site_label_3
_geom_angle
_geom_angle_site_symmetry_1
_geom_angle_site_symmetry_3
_geom_angle_publ_flag
N1 C1 C2 121.8(11) . . ?
N1 C1 H1 119.1 . . ?
C2 C1 H1 119.1 . . ?
N2 C2 C1 122.5(11) . . ?
N2 C2 H2 118.8 . . ?
C1 C2 H2 118.8 . . ?
N2 C3 C4 123.3(11) . . ?
N2 C3 H3 118.4 . . ?
C4 C3 H3 118.3 . . ?
N1 C4 C3 120.1(10) . . ?
N1 C4 C5 118.4(10) . . ?
C3 C4 C5 121.3(10) . . ?
O1 C5 O2 124.8(12) . . ?
O1 C5 C4 120.5(11) . . ?
O2 C5 C4 114.7(10) . . ?
N4 C6 N3 119.1(11) . . ?
N4 C6 C7 123.0(11) . . ?
N3 C6 C7 117.9(11) . . ?
C8 C7 C6 119.7(11) . . ?
C8 C7 H7 120.1 . . ?
C6 C7 H7 120.1 . . ?
C7 C8 C9 119.4(11) . . ?
C7 C8 H8 120.3 . . ?
C9 C8 H8 120.3 . . ?
C10 C9 C8 119.4(11) . . ?
C10 C9 I1 118.8(8) . . ?
C8 C9 I1 121.9(9) . . ?
C9 C10 N3 120.6(10) . . ?
C9 C10 H10 119.7 . . ?
N3 C10 H10 119.7 . . ?
C4 N1 C1 117.3(10) . . ?
C4 N1 Hg1 114.4(7) . . ?
C1 N1 Hg1 125.6(7) . . ?
C3 N2 C2 114.9(11) . . ?
C6 N3 C10 122.9(10) . . ?
C6 N3 H3A 118.5 . . ?
C10 N3 H3A 118.5 . . ?
C6 N4 H4B 120.0 . . ?
C6 N4 H4A 120.0 . . ?
H4B N4 H4A 120.0 . . ?
C5 O1 Hg1 115.5(8) . . ?
Hg1 I3 Hg1 87.54(3) . 2_666 ?
N1 Hg1 O1 67.4(3) . . ?
N1 Hg1 I3 127.9(2) . . ?
O1 Hg1 I3 93.2(2) . . ?
N1 Hg1 I2 99.9(2) . . ?
O1 Hg1 I2 98.7(3) . . ?
I3 Hg1 I2 131.48(4) . . ?
N1 Hg1 I3 86.3(2) . 2_666 ?
O1 Hg1 I3 150.2(3) . 2_666 ?
I3 Hg1 I3 92.46(3) . 2_666 ?
I2 Hg1 I3 99.33(3) . 2_666 ?

loop_
_geom_bond_atom_site_label_1
_geom_bond_atom_site_label_2
_geom_bond_distance
_geom_bond_site_symmetry_2
_geom_bond_publ_flag
C1 N1 1.343(15) . ?
C1 C2 1.356(17) . ?
C1 H1 0.9300 . ?
C2 N2 1.352(17) . ?
C2 H2 0.9300 . ?
C3 N2 1.332(16) . ?
C3 C4 1.390(15) . ?
C3 H3 0.9300 . ?
C4 N1 1.329(14) . ?
C4 C5 1.492(16) . ?
C5 O1 1.245(14) . ?
C5 O2 1.261(15) . ?
C6 N4 1.330(17) . ?
C6 N3 1.338(15) . ?
C6 C7 1.423(17) . ?
C7 C8 1.370(19) . ?
C7 H7 0.9300 . ?
C8 C9 1.416(16) . ?
C8 H8 0.9300 . ?
C9 C10 1.340(16) . ?
C9 I1 2.091(12) . ?
C10 N3 1.361(16) . ?
C10 H10 0.9300 . ?
N1 Hg1 2.464(9) . ?
N3 H3A 0.8600 . ?
N4 H4B 0.8600 . ?
N4 H4A 0.8600 . ?
O1 Hg1 2.522(9) . ?
I2 Hg1 2.6593(10) . ?
I3 Hg1 2.6533(10) . ?
I3 Hg1 3.3080(12) 2_666 ?
Hg1 I3 3.3080(12) 2_666 ?

loop_
_geom_torsion_atom_site_label_1
_geom_torsion_atom_site_label_2
_geom_torsion_atom_site_label_3
_geom_torsion_atom_site_label_4
_geom_torsion
_geom_torsion_site_symmetry_1
_geom_torsion_site_symmetry_2
_geom_torsion_site_symmetry_3
_geom_torsion_site_symmetry_4
_geom_torsion_publ_flag
N1 C1 C2 N2 -2(2) . . . . ?
N2 C3 C4 N1 3.0(19) . . . . ?
N2 C3 C4 C5 177.9(11) . . . . ?
N1 C4 C5 O1 -10.1(18) . . . . ?
C3 C4 C5 O1 174.9(12) . . . . ?
N1 C4 C5 O2 171.8(12) . . . . ?
C3 C4 C5 O2 -3.2(17) . . . . ?
N4 C6 C7 C8 179.2(13) . . . . ?
N3 C6 C7 C8 -2(2) . . . . ?
C6 C7 C8 C9 1(2) . . . . ?
C7 C8 C9 C10 1(2) . . . . ?
C7 C8 C9 I1 -177.9(11) . . . . ?
C8 C9 C10 N3 -1(2) . . . . ?
I1 C9 C10 N3 177.7(9) . . . . ?
C3 C4 N1 C1 -1.3(16) . . . . ?
C5 C4 N1 C1 -176.4(10) . . . . ?
C3 C4 N1 Hg1 -164.0(9) . . . . ?
C5 C4 N1 Hg1 21.0(12) . . . . ?
C2 C1 N1 C4 0.7(18) . . . . ?
C2 C1 N1 Hg1 161.2(10) . . . . ?
C4 C3 N2 C2 -3.7(19) . . . . ?
C1 C2 N2 C3 3(2) . . . . ?
N4 C6 N3 C10 -179.4(12) . . . . ?
C7 C6 N3 C10 1.5(19) . . . . ?
C9 C10 N3 C6 -0.1(19) . . . . ?
O2 C5 O1 Hg1 171.5(11) . . . . ?
C4 C5 O1 Hg1 -6.4(16) . . . . ?
C4 N1 Hg1 O1 -16.8(8) . . . . ?
C1 N1 Hg1 O1 -177.8(10) . . . . ?
C4 N1 Hg1 I3 -92.4(7) . . . . ?
C1 N1 Hg1 I3 106.6(9) . . . . ?
C4 N1 Hg1 I2 78.5(8) . . . . ?
C1 N1 Hg1 I2 -82.5(9) . . . . ?
C4 N1 Hg1 I3 177.3(8) . . . 2_666 ?
C1 N1 Hg1 I3 16.4(9) . . . 2_666 ?
C5 O1 Hg1 N1 12.0(10) . . . . ?
C5 O1 Hg1 I3 142.0(10) . . . . ?
C5 O1 Hg1 I2 -85.2(10) . . . . ?
C5 O1 Hg1 I3 41.5(14) . . . 2_666 ?
Hg1 I3 Hg1 N1 -87.2(3) 2_666 . . . ?
Hg1 I3 Hg1 O1 -150.7(3) 2_666 . . . ?
Hg1 I3 Hg1 I2 104.75(4) 2_666 . . . ?
Hg1 I3 Hg1 I3 0.0 2_666 . . 2_666 ?
